data_2232662
loop_
_publ_author_name
'Gotoh, Kazuma'
'Ishida, Hiroyuki'

_publ_section_title
;
 4-Chloro-2-nitrobenzoic acid--pyrazine (2/1)
;
_journal_coeditor_code FJ2468
_journal_issue 12
_journal_name_full 'Acta Crystallographica Section E'
_journal_page_first o3222
_journal_paper_doi 10.1107/S1600536811046113
_journal_volume 67
_journal_year 2011
_chemical_formula_iupac '2C7 H4 Cl N O4, C4 H4 N2'
_chemical_formula_moiety '2(C7 H4 Cl N O4), C4 H4 N2'
_chemical_formula_sum 'C18 H12 Cl2 N4 O8'
_chemical_formula_weight 483.22
_chemical_name_systematic
;
4-Chloro-2-nitrobenzoic acid--pyrazine (2/1)
;
_space_group_IT_number 14
_symmetry_cell_setting monoclinic
_symmetry_space_group_name_Hall '-P 2ybc'
_symmetry_space_group_name_H-M 'P 1 21/c 1'
_atom_sites_solution_hydrogens geom
_atom_sites_solution_primary direct
_atom_sites_solution_secondary difmap
_cell_angle_alpha 90.0000
_cell_angle_beta 90.858(2)
_cell_angle_gamma 90.0000
_cell_formula_units_Z 2
_cell_length_a 4.87662(13)
_cell_length_b 13.5385(3)
_cell_length_c 14.7981(6)
_cell_measurement_reflns_used 16875
_cell_measurement_temperature 110.0(10)
_cell_measurement_theta_max 30.1
_cell_measurement_theta_min 3.0
_cell_volume 976.89(5)
_computing_cell_refinement 'PROCESS-AUTO (Rigaku/MSC, 2004)'
_computing_data_collection 'PROCESS-AUTO (Rigaku/MSC, 2004)'
_computing_data_reduction 'CrystalStructure (Rigaku/MSC, 2004)'
_computing_molecular_graphics 'ORTEP-3 (Farrugia, 1997)'
_computing_publication_material 'CrystalStructure (Rigaku/MSC, 2004) and PLATON (Spek, 2009)'
_computing_structure_refinement 'SHELXL97 (Sheldrick, 2008)'
_computing_structure_solution 'SHELXS97 (Sheldrick, 2008)'
_diffrn_ambient_temperature 110.0(10)
_diffrn_detector_area_resol_mean 10.00
_diffrn_measured_fraction_theta_full 0.998
_diffrn_measured_fraction_theta_max 0.998
_diffrn_measurement_device_type 'Rigaku R-AXIS RAPID II'
_diffrn_measurement_method \w
_diffrn_radiation_type 'Mo K\a'
_diffrn_radiation_wavelength 0.71075
_diffrn_reflns_av_R_equivalents 0.0321
_diffrn_reflns_av_sigmaI/netI 0.0152
_diffrn_reflns_limit_h_max 6
_diffrn_reflns_limit_h_min -6
_diffrn_reflns_limit_k_max 19
_diffrn_reflns_limit_k_min -19
_diffrn_reflns_limit_l_max 20
_diffrn_reflns_limit_l_min -20
_diffrn_reflns_number 19734
_diffrn_reflns_theta_full 29.98
_diffrn_reflns_theta_max 29.98
_exptl_absorpt_coefficient_mu 0.390
_exptl_absorpt_correction_T_max 0.958
_exptl_absorpt_correction_T_min 0.904
_exptl_absorpt_correction_type numerical
_exptl_absorpt_process_details
;
(<i>NUMABS</i>; Higashi, 1999)
;
_exptl_crystal_colour colorless
_exptl_crystal_density_diffrn 1.643
_exptl_crystal_density_method 'not measured'
_exptl_crystal_description block
_exptl_crystal_F_000 492.00
_exptl_crystal_size_max 0.35
_exptl_crystal_size_mid 0.15
_exptl_crystal_size_min 0.11
_refine_diff_density_max 0.508
_refine_diff_density_min -0.393
_refine_ls_extinction_method none
_refine_ls_goodness_of_fit_ref 1.072
_refine_ls_hydrogen_treatment mixed
_refine_ls_matrix_type full
_refine_ls_number_parameters 149
_refine_ls_number_reflns 2833
_refine_ls_number_restraints 0
_refine_ls_restrained_S_all 1.072
_refine_ls_R_factor_all 0.0351
_refine_ls_R_factor_gt 0.0289
_refine_ls_shift/su_max 0.001
_refine_ls_shift/su_mean 0.000
_refine_ls_structure_factor_coef Fsqd
_refine_ls_weighting_details 'calc w=1/[\s^2^(Fo^2^)+(0.0499P)^2^+0.2334P] where P=(Fo^2^+2Fc^2^)/3'
_refine_ls_weighting_scheme calc
_refine_ls_wR_factor_gt 0.0780
_refine_ls_wR_factor_ref 0.0813
_reflns_number_gt 2535
_reflns_number_total 2833
_reflns_threshold_expression I>2sigma(I)
_cod_data_source_file fj2468.cif
_cod_data_source_block I
_cod_original_sg_symbol_H-M 'P 21/c'
_cod_database_code 2232662
_cod_database_fobs_code 2232662

loop_
_symmetry_equiv_pos_site_id
_symmetry_equiv_pos_as_xyz
1 +X,+Y,+Z
2 -X,1/2+Y,1/2-Z
3 -X,-Y,-Z
4 +X,1/2-Y,1/2+Z

loop_
_atom_site_type_symbol
_atom_site_label
_atom_site_fract_x
_atom_site_fract_y
_atom_site_fract_z
_atom_site_U_iso_or_equiv
_atom_site_adp_type
_atom_site_calc_flag
_atom_site_refinement_flags
_atom_site_occupancy
_atom_site_symmetry_multiplicity
Cl Cl1 1.52398(5) 0.692432(19) 0.490381(17) 0.02257(8) Uani d . 1 1
O O1 0.69354(15) 0.47150(5) 0.18863(5) 0.02033(15) Uani d . 1 1
O O2 0.54429(14) 0.62747(5) 0.17436(5) 0.01875(15) Uani d . 1 1
O O3 0.99168(16) 0.77178(6) 0.14572(5) 0.02218(16) Uani d . 1 1
O O4 0.72288(16) 0.82806(6) 0.25018(5) 0.02337(17) Uani d . 1 1
N N1 0.89159(16) 0.76980(6) 0.22167(5) 0.01549(16) Uani d . 1 1
N N2 0.18864(16) 0.54745(6) 0.05617(5) 0.01577(16) Uani d . 1 1
C C1 0.90441(18) 0.59589(7) 0.27806(6) 0.01446(17) Uani d . 1 1
C C2 0.99232(19) 0.69339(6) 0.28474(6) 0.01377(17) Uani d . 1 1
C C3 1.18351(19) 0.72540(7) 0.34825(6) 0.01557(18) Uani d . 1 1
H H3 1.2416 0.7923 0.3504 0.019 Uiso calc R 1 1
C C4 1.28706(19) 0.65599(7) 0.40871(7) 0.01698(18) Uani d . 1 1
C C5 1.2038(2) 0.55818(7) 0.40559(7) 0.01984(19) Uani d . 1 1
H H5 1.2757 0.5117 0.4478 0.024 Uiso calc R 1 1
C C6 1.0143(2) 0.52883(7) 0.34015(7) 0.01845(19) Uani d . 1 1
H H6 0.9584 0.4617 0.3376 0.022 Uiso calc R 1 1
C C7 0.70336(18) 0.55797(7) 0.20900(6) 0.01475(17) Uani d . 1 1
C C8 0.18281(19) 0.44916(7) 0.04969(6) 0.01661(18) Uani d . 1 1
H H8 0.3099 0.4109 0.0841 0.020 Uiso calc R 1 1
C C9 0.00621(19) 0.59808(7) 0.00657(6) 0.01588(18) Uani d . 1 1
H H9 0.0056 0.6682 0.0098 0.019 Uiso calc R 1 1
H H2 0.429(4) 0.6024(14) 0.1346(14) 0.050(5) Uiso d . 1 1

loop_
_atom_site_aniso_label
_atom_site_aniso_U_11
_atom_site_aniso_U_22
_atom_site_aniso_U_33
_atom_site_aniso_U_12
_atom_site_aniso_U_13
_atom_site_aniso_U_23
Cl1 0.02064(13) 0.02541(14) 0.02136(13) -0.00126(9) -0.00925(9) -0.00274(9)
O1 0.0212(3) 0.0153(3) 0.0243(4) -0.0027(3) -0.0041(3) -0.0039(3)
O2 0.0174(3) 0.0171(3) 0.0215(4) 0.0001(3) -0.0072(3) -0.0038(3)
O3 0.0290(4) 0.0224(4) 0.0151(3) -0.0004(3) 0.0005(3) 0.0007(3)
O4 0.0249(4) 0.0182(3) 0.0271(4) 0.0068(3) 0.0004(3) -0.0010(3)
N1 0.0167(4) 0.0131(3) 0.0166(4) -0.0019(3) -0.0031(3) -0.0010(3)
N2 0.0148(3) 0.0181(4) 0.0144(4) -0.0023(3) -0.0012(3) -0.0013(3)
C1 0.0139(4) 0.0135(4) 0.0160(4) -0.0009(3) -0.0011(3) -0.0025(3)
C2 0.0138(4) 0.0135(4) 0.0139(4) 0.0011(3) -0.0007(3) -0.0008(3)
C3 0.0150(4) 0.0150(4) 0.0167(4) -0.0015(3) -0.0012(3) -0.0025(3)
C4 0.0146(4) 0.0199(4) 0.0163(4) 0.0005(3) -0.0037(3) -0.0024(3)
C5 0.0207(4) 0.0179(4) 0.0208(4) 0.0015(4) -0.0059(4) 0.0014(4)
C6 0.0200(4) 0.0138(4) 0.0215(4) -0.0005(3) -0.0036(3) -0.0002(3)
C7 0.0131(4) 0.0160(4) 0.0151(4) -0.0022(3) 0.0002(3) -0.0017(3)
C8 0.0160(4) 0.0178(4) 0.0159(4) -0.0004(3) -0.0019(3) -0.0006(3)
C9 0.0165(4) 0.0154(4) 0.0157(4) -0.0017(3) -0.0003(3) -0.0010(3)

loop_
_atom_type_symbol
_atom_type_description
_atom_type_scat_dispersion_real
_atom_type_scat_dispersion_imag
_atom_type_scat_source
C C 0.0033 0.0016 'International Tables Vol C Tables 4.2.6.8 and 6.1.1.4'
H H 0.0000 0.0000 'International Tables Vol C Tables 4.2.6.8 and 6.1.1.4'
O O 0.0106 0.0060 'International Tables Vol C Tables 4.2.6.8 and 6.1.1.4'
N N 0.0061 0.0033 'International Tables Vol C Tables 4.2.6.8 and 6.1.1.4'
Cl Cl 0.1484 0.1585 'International Tables Vol C Tables 4.2.6.8 and 6.1.1.4'

loop_
_geom_angle_atom_site_label_1
_geom_angle_atom_site_label_2
_geom_angle_atom_site_label_3
_geom_angle_site_symmetry_1
_geom_angle_site_symmetry_3
_geom_angle
C7 O2 H2 . . 110.7(12)
O4 N1 O3 . . 125.45(9)
O4 N1 C2 . . 117.09(8)
O3 N1 C2 . . 117.41(8)
C9 N2 C8 . . 117.35(8)
C2 C1 C6 . . 117.15(8)
C2 C1 C7 . . 124.91(8)
C6 C1 C7 . . 117.93(8)
C3 C2 C1 . . 123.33(8)
C3 C2 N1 . . 115.18(8)
C1 C2 N1 . . 121.47(8)
C2 C3 C4 . . 117.45(9)
C2 C3 H3 . . 121.3
C4 C3 H3 . . 121.3
C5 C4 C3 . . 121.48(9)
C5 C4 Cl1 . . 119.20(7)
C3 C4 Cl1 . . 119.32(7)
C4 C5 C6 . . 119.28(9)
C4 C5 H5 . . 120.4
C6 C5 H5 . . 120.4
C5 C6 C1 . . 121.31(9)
C5 C6 H6 . . 119.3
C1 C6 H6 . . 119.3
O1 C7 O2 . . 124.96(9)
O1 C7 C1 . . 121.69(9)
O2 C7 C1 . . 113.35(8)
N2 C8 C9 . 3_565 121.03(8)
N2 C8 H8 . . 119.5
C9 C8 H8 3_565 . 119.5
N2 C9 C8 . 3_565 121.62(9)
N2 C9 H9 . . 119.2
C8 C9 H9 3_565 . 119.2

loop_
_geom_bond_atom_site_label_1
_geom_bond_atom_site_label_2
_geom_bond_site_symmetry_2
_geom_bond_distance
Cl1 C4 . 1.7313(10)
O1 C7 . 1.2095(11)
O2 C7 . 1.3183(11)
O2 H2 . 0.88(2)
O3 N1 . 1.2323(11)
O4 N1 . 1.2195(11)
N1 C2 . 1.4727(12)
N2 C9 . 1.3343(12)
N2 C8 . 1.3344(13)
C1 C2 . 1.3909(12)
C1 C6 . 1.3932(13)
C1 C7 . 1.4964(12)
C2 C3 . 1.3836(12)
C3 C4 . 1.3875(13)
C3 H3 . 0.9500
C4 C5 . 1.3855(14)
C5 C6 . 1.3866(13)
C5 H5 . 0.9500
C6 H6 . 0.9500
C8 C9 3_565 1.3888(13)
C8 H8 . 0.9500
C9 C8 3_565 1.3888(13)
C9 H9 . 0.9500

loop_
_geom_hbond_atom_site_label_D
_geom_hbond_atom_site_label_H
_geom_hbond_atom_site_label_A
_geom_hbond_site_symmetry_A
_geom_hbond_distance_DH
_geom_hbond_distance_HA
_geom_hbond_distance_DA
_geom_hbond_angle_DHA
O2 H2 N2 . 0.88(2) 1.80(2) 2.6739(10) 178(2)
C3 H3 O1 2_755 0.95 2.51 3.4305(12) 162
C6 H6 O3 2_745 0.95 2.59 3.4865(13) 157
C8 H8 O1 . 0.95 2.55 3.2201(12) 128
C9 H9 O3 1_455 0.95 2.45 3.1273(12) 128

loop_
_geom_torsion_atom_site_label_1
_geom_torsion_atom_site_label_2
_geom_torsion_atom_site_label_3
_geom_torsion_atom_site_label_4
_geom_torsion_site_symmetry_4
_geom_torsion
C6 C1 C2 C3 . 1.03(14)
C7 C1 C2 C3 . -178.46(9)
C6 C1 C2 N1 . 179.18(9)
C7 C1 C2 N1 . -0.31(14)
O4 N1 C2 C3 . -77.08(11)
O3 N1 C2 C3 . 100.39(10)
O4 N1 C2 C1 . 104.62(10)
O3 N1 C2 C1 . -77.91(11)
C1 C2 C3 C4 . -1.09(14)
N1 C2 C3 C4 . -179.35(8)
C2 C3 C4 C5 . 0.29(15)
C2 C3 C4 Cl1 . -179.28(7)
C3 C4 C5 C6 . 0.51(15)
Cl1 C4 C5 C6 . -179.92(8)
C4 C5 C6 C1 . -0.57(15)
C2 C1 C6 C5 . -0.16(15)
C7 C1 C6 C5 . 179.36(9)
C2 C1 C7 O1 . 157.90(10)
C6 C1 C7 O1 . -21.58(14)
C2 C1 C7 O2 . -22.11(13)
C6 C1 C7 O2 . 158.41(9)
C9 N2 C8 C9 3_565 -0.01(15)
C8 N2 C9 C8 3_565 0.01(15)
